data_4080746
loop_
_publ_author_name
'Kelly, Michael J.'
'Broomsgrove, Alexander E.J.'
'Morgan, Ian R.'
'Siewert, Inke'
'Fitzpatrick, Philip'
'Smart, Jessica'
'Vidovic, Dragoslav'
'Aldridge, Simon'

_publ_section_title
;
 Syntheses and Anion Binding Capabilities of Bis(diarylboryl) Ferrocenes
 and Related Systems
;
_journal_issue 9
_journal_name_full Organometallics
_journal_page_first 2674
_journal_paper_doi 10.1021/om400152x
_journal_volume 32
_journal_year 2013
_chemical_formula_moiety 'C31 H39 B1 Fe1 O1 Si1'
_chemical_formula_sum 'C31 H39 B Fe O Si'
_chemical_formula_weight 522.39
_space_group_IT_number 14
_symmetry_cell_setting monoclinic
_symmetry_space_group_name_Hall '-P 2ybc'
_symmetry_space_group_name_H-M 'P 1 21/c 1'
_atom_sites_solution_hydrogens difmap
_atom_sites_solution_primary direct
_audit_creation_date 2012-09-28
_audit_creation_method CRYSTALS_ver_14.52
_cell_angle_alpha 90
_cell_angle_beta 96.4694(5)
_cell_angle_gamma 90
_cell_formula_units_Z 4
_cell_length_a 14.9853(2)
_cell_length_b 8.91110(10)
_cell_length_c 20.9000(3)
_cell_measurement_reflns_used 6640
_cell_measurement_temperature 150
_cell_measurement_theta_max 27
_cell_measurement_theta_min 5
_cell_volume 2773.12(6)
_computing_cell_refinement 'DENZO/SCALEPACK (Otwinowski & Minor, 1997)'
_computing_data_collection 'COLLECT (Nonius, 2001).'
_computing_data_reduction 'DENZO/SCALEPACK (Otwinowski & Minor, 1997)'
_computing_molecular_graphics 'CAMERON (Watkin et al., 1996)'
_computing_publication_material 'CRYSTALS (Betteridge et al., 2003)'
_computing_structure_refinement 'CRYSTALS (Betteridge et al., 2003)'
_computing_structure_solution 'SIR92 (Altomare et al., 1994)'
_diffrn_ambient_temperature 150
_diffrn_measured_fraction_theta_full 0.992
_diffrn_measured_fraction_theta_max 0.991
_diffrn_measurement_device Area
_diffrn_measurement_device_type 'Nonius KappaCCD'
_diffrn_measurement_method \w
_diffrn_radiation_monochromator graphite
_diffrn_radiation_type 'Mo K\a'
_diffrn_radiation_wavelength 0.71073
_diffrn_reflns_av_R_equivalents 0.024
_diffrn_reflns_limit_h_max 19
_diffrn_reflns_limit_h_min -19
_diffrn_reflns_limit_k_max 11
_diffrn_reflns_limit_k_min -11
_diffrn_reflns_limit_l_max 26
_diffrn_reflns_limit_l_min -27
_diffrn_reflns_number 92997
_diffrn_reflns_theta_full 26.892
_diffrn_reflns_theta_max 27.441
_diffrn_reflns_theta_min 5.105
_diffrn_standards_number 0
_exptl_absorpt_coefficient_mu 0.609
_exptl_absorpt_correction_T_max 0.91
_exptl_absorpt_correction_T_min 0.80
_exptl_absorpt_correction_type multi-scan
_exptl_absorpt_process_details 'DENZO/SCALEPACK (Otwinowski & Minor, 1997)'
_exptl_crystal_colour orange
_exptl_crystal_density_diffrn 1.251
_exptl_crystal_density_method 'not measured'
_exptl_crystal_description block
_exptl_crystal_F_000 1112
_exptl_crystal_size_max 0.200
_exptl_crystal_size_mid 0.150
_exptl_crystal_size_min 0.150
_refine_diff_density_max 0.47
_refine_diff_density_min -0.45
_refine_ls_extinction_method None
_refine_ls_goodness_of_fit_ref 0.9131
_refine_ls_hydrogen_treatment constr
_refine_ls_matrix_type full
_refine_ls_number_parameters 316
_refine_ls_number_reflns 6283
_refine_ls_number_restraints 0
_refine_ls_R_factor_all 0.0556
_refine_ls_R_factor_gt 0.0434
_refine_ls_shift/su_max 0.0011051
_refine_ls_shift/su_mean 0.0000270
_refine_ls_structure_factor_coef Fsqd
_refine_ls_weighting_details
;
 Method, part 1, Chebychev polynomial, (Watkin, 1994, Prince, 1982) 
 [weight] = 1.0/[A~0~*T~0~(x)+A~1~*T~1~(x) ... +A~n-1~]*T~n-1~(x)] 
 where A~i~ are the Chebychev coefficients listed below and x= Fcalc/Fmax 
 Method = Robust Weighting (Prince, 1982) 
 W = [weight] * [1-(deltaF/6*sigmaF)^2^]^2^ 
 A~i~ are: 
 12.5 17.3 8.08 1.96 
;
_refine_ls_weighting_scheme calc
_refine_ls_wR_factor_all 0.0981
_refine_ls_wR_factor_gt 0.0902
_refine_ls_wR_factor_ref 0.0981
_reflns_limit_h_max 19
_reflns_limit_h_min -19
_reflns_limit_k_max 11
_reflns_limit_k_min 0
_reflns_limit_l_max 27
_reflns_limit_l_min 0
_reflns_number_gt 5269
_reflns_number_total 6283
_reflns_threshold_expression I>2.0\s(I)
_oxford_diffrn_Wilson_B_factor 2.38
_oxford_diffrn_Wilson_scale 6.80
_oxford_refine_ls_r_factor_ref 0.0556
_oxford_refine_ls_scale 0.3893(4)
_oxford_reflns_number_all 6283
_oxford_reflns_threshold_expression_ref I>-3.0\s(I)
_oxford_structure_analysis_title '012mk12 At 11:28 on 28/ 9'
_cod_data_source_file om400152x_si_002.cif
_cod_data_source_block 9
_cod_original_sg_symbol_H-M 'P 1 21/c 1 '
_cod_original_formula_sum 'C31 H39 B1 Fe1 O1 Si1'
_cod_database_code 4080746

loop_
_symmetry_equiv_pos_as_xyz
x,y,z
-x,-y,-z
-x,y+1/2,-z+1/2
x,-y+1/2,z+1/2

loop_
_atom_site_label
_atom_site_type_symbol
_atom_site_fract_x
_atom_site_fract_y
_atom_site_fract_z
_atom_site_U_iso_or_equiv
_atom_site_occupancy
_atom_site_adp_type
_atom_site_refinement_flags_posn
Fe1 Fe 0.58224(2) 0.58700(4) 0.384105(14) 0.0301 1.0000 Uani .
C2 C 0.66136(13) 0.4148(2) 0.42570(9) 0.0281 1.0000 Uani .
C3 C 0.71596(13) 0.5169(2) 0.39276(9) 0.0276 1.0000 Uani .
C4 C 0.70472(15) 0.6646(3) 0.41986(11) 0.0332 1.0000 Uani .
C5 C 0.64910(15) 0.6526(3) 0.47060(11) 0.0356 1.0000 Uani .
C6 C 0.62140(14) 0.5013(3) 0.47336(10) 0.0321 1.0000 Uani .
B7 B 0.79293(15) 0.4903(3) 0.34878(10) 0.0263 1.0000 Uani .
C8 C 0.79866(13) 0.6046(2) 0.29125(9) 0.0264 1.0000 Uani .
C9 C 0.74453(13) 0.5937(2) 0.23166(10) 0.0297 1.0000 Uani .
C10 C 0.68438(15) 0.4607(3) 0.21496(11) 0.0365 1.0000 Uani .
C11 C 0.74907(15) 0.7048(3) 0.18510(10) 0.0338 1.0000 Uani .
C12 C 0.80534(15) 0.8270(3) 0.19461(10) 0.0353 1.0000 Uani .
C13 C 0.85948(15) 0.8376(3) 0.25331(10) 0.0331 1.0000 Uani .
C14 C 0.85724(14) 0.7287(2) 0.30083(10) 0.0299 1.0000 Uani .
C15 C 0.91858(16) 0.7475(3) 0.36295(11) 0.0386 1.0000 Uani .
C16 C 0.8105(2) 0.9451(3) 0.14324(12) 0.0495 1.0000 Uani .
C17 C 0.87079(13) 0.3741(2) 0.37029(9) 0.0265 1.0000 Uani .
C18 C 0.91501(13) 0.2915(2) 0.32486(10) 0.0292 1.0000 Uani .
C19 C 0.88918(16) 0.3024(3) 0.25299(10) 0.0387 1.0000 Uani .
C20 C 0.98410(14) 0.1918(3) 0.34495(11) 0.0335 1.0000 Uani .
C21 C 1.01537(14) 0.1721(3) 0.40945(11) 0.0353 1.0000 Uani .
C22 C 0.97428(15) 0.2550(3) 0.45380(11) 0.0355 1.0000 Uani .
C23 C 0.90396(14) 0.3538(3) 0.43634(10) 0.0305 1.0000 Uani .
C24 C 0.86991(16) 0.4395(3) 0.49135(10) 0.0392 1.0000 Uani .
C25 C 1.09269(17) 0.0690(3) 0.43050(14) 0.0499 1.0000 Uani .
Si26 Si 0.64433(4) 0.21244(7) 0.41045(3) 0.0312 1.0000 Uani .
O27 O 0.66096(15) 0.1857(2) 0.33505(9) 0.0590 1.0000 Uani .
C28 C 0.7026(2) 0.0639(3) 0.30949(15) 0.0536 1.0000 Uani .
C29 C 0.52531(17) 0.1581(3) 0.42294(14) 0.0487 1.0000 Uani .
C30 C 0.7219(2) 0.0985(3) 0.46634(14) 0.0530 1.0000 Uani .
C31 C 0.53927(17) 0.6542(3) 0.29197(11) 0.0439 1.0000 Uani .
C32 C 0.51254(17) 0.7599(3) 0.33640(12) 0.0458 1.0000 Uani .
C33 C 0.45725(17) 0.6846(3) 0.37706(13) 0.0473 1.0000 Uani .
C34 C 0.45019(16) 0.5330(3) 0.35838(13) 0.0471 1.0000 Uani .
C35 C 0.50142(17) 0.5138(3) 0.30514(12) 0.0474 1.0000 Uani .
H41 H 0.7309 0.7584 0.4056 0.0406 1.0000 Uiso R
H51 H 0.6298 0.7343 0.4966 0.0439 1.0000 Uiso R
H61 H 0.5787 0.4628 0.5014 0.0398 1.0000 Uiso R
H101 H 0.6279 0.4928 0.1923 0.0545 1.0000 Uiso R
H102 H 0.7115 0.3947 0.1863 0.0543 1.0000 Uiso R
H103 H 0.6732 0.4041 0.2519 0.0552 1.0000 Uiso R
H111 H 0.7119 0.6959 0.1460 0.0408 1.0000 Uiso R
H131 H 0.8976 0.9209 0.2604 0.0407 1.0000 Uiso R
H151 H 0.9506 0.8386 0.3633 0.0593 1.0000 Uiso R
H152 H 0.9614 0.6686 0.3672 0.0597 1.0000 Uiso R
H153 H 0.8871 0.7446 0.3986 0.0592 1.0000 Uiso R
H163 H 0.8712 0.9675 0.1382 0.0754 1.0000 Uiso R
H162 H 0.7818 0.9117 0.1027 0.0756 1.0000 Uiso R
H161 H 0.7828 1.0345 0.1557 0.0754 1.0000 Uiso R
H191 H 0.9283 0.2404 0.2313 0.0575 1.0000 Uiso R
H192 H 0.8954 0.4033 0.2385 0.0576 1.0000 Uiso R
H193 H 0.8297 0.2684 0.2416 0.0585 1.0000 Uiso R
H201 H 1.0119 0.1369 0.3143 0.0395 1.0000 Uiso R
H221 H 0.9944 0.2456 0.4971 0.0429 1.0000 Uiso R
H241 H 0.9120 0.4332 0.5290 0.0586 1.0000 Uiso R
H242 H 0.8608 0.5434 0.4814 0.0588 1.0000 Uiso R
H243 H 0.8143 0.3993 0.5017 0.0591 1.0000 Uiso R
H251 H 1.0799 0.0026 0.4629 0.0755 1.0000 Uiso R
H252 H 1.1436 0.1233 0.4468 0.0760 1.0000 Uiso R
H253 H 1.1095 0.0106 0.3961 0.0757 1.0000 Uiso R
H283 H 0.6973 0.0751 0.2619 0.0819 1.0000 Uiso R
H282 H 0.7658 0.0639 0.3276 0.0812 1.0000 Uiso R
H281 H 0.6741 -0.0289 0.3211 0.0817 1.0000 Uiso R
H303 H 0.7061 -0.0054 0.4626 0.0802 1.0000 Uiso R
H301 H 0.7832 0.1133 0.4567 0.0804 1.0000 Uiso R
H302 H 0.7162 0.1316 0.5096 0.0794 1.0000 Uiso R
H311 H 0.5800 0.6733 0.2597 0.0529 1.0000 Uiso R
H321 H 0.5317 0.8663 0.3397 0.0556 1.0000 Uiso R
H331 H 0.4300 0.7295 0.4132 0.0572 1.0000 Uiso R
H341 H 0.4175 0.4548 0.3782 0.0565 1.0000 Uiso R
H351 H 0.5116 0.4214 0.2833 0.0567 1.0000 Uiso R
H293 H 0.4875 0.1939 0.3884 0.0739 1.0000 Uiso R
H291 H 0.5120 0.2008 0.4614 0.0742 1.0000 Uiso R
H292 H 0.5228 0.0535 0.4255 0.0731 1.0000 Uiso R

loop_
_atom_site_aniso_label
_atom_site_aniso_U_11
_atom_site_aniso_U_22
_atom_site_aniso_U_33
_atom_site_aniso_U_23
_atom_site_aniso_U_13
_atom_site_aniso_U_12
Fe1 0.02877(15) 0.03203(16) 0.02984(15) 0.00451(13) 0.00463(11) 0.00557(12)
C2 0.0270(9) 0.0309(10) 0.0265(9) 0.0036(8) 0.0037(7) 0.0043(8)
C3 0.0273(9) 0.0283(10) 0.0271(9) 0.0031(8) 0.0024(7) 0.0015(8)
C4 0.0340(11) 0.0289(10) 0.0366(11) -0.0005(9) 0.0040(9) 0.0006(9)
C5 0.0374(11) 0.0371(12) 0.0326(11) -0.0037(9) 0.0054(9) 0.0052(9)
C6 0.0337(11) 0.0377(11) 0.0254(9) 0.0052(8) 0.0061(8) 0.0056(9)
B7 0.0265(10) 0.0284(11) 0.0234(10) -0.0015(9) 0.0004(8) -0.0039(9)
C8 0.0251(9) 0.0302(10) 0.0241(9) 0.0016(8) 0.0042(7) 0.0007(8)
C9 0.0274(9) 0.0342(11) 0.0275(9) 0.0001(8) 0.0032(7) 0.0014(8)
C10 0.0345(11) 0.0413(12) 0.0323(11) -0.0009(9) -0.0024(9) -0.0039(10)
C11 0.0337(11) 0.0435(13) 0.0240(9) 0.0036(9) 0.0017(8) 0.0035(9)
C12 0.0376(11) 0.0384(12) 0.0310(10) 0.0087(9) 0.0090(9) 0.0032(9)
C13 0.0354(11) 0.0313(11) 0.0337(11) 0.0022(9) 0.0086(9) -0.0029(9)
C14 0.0297(10) 0.0323(10) 0.0281(10) -0.0012(8) 0.0049(8) -0.0005(8)
C15 0.0391(12) 0.0438(13) 0.0318(11) 0.0032(9) -0.0007(9) -0.0119(10)
C16 0.0613(16) 0.0498(15) 0.0381(13) 0.0165(11) 0.0077(12) -0.0006(13)
C17 0.0244(9) 0.0276(10) 0.0273(9) 0.0021(8) 0.0024(7) -0.0030(8)
C18 0.0286(10) 0.0299(10) 0.0294(10) 0.0011(8) 0.0050(8) -0.0039(8)
C19 0.0442(13) 0.0437(13) 0.0293(10) -0.0035(9) 0.0085(9) 0.0059(10)
C20 0.0317(10) 0.0306(11) 0.0396(11) 0.0001(9) 0.0103(9) 0.0009(9)
C21 0.0280(10) 0.0336(11) 0.0439(12) 0.0089(9) 0.0021(9) 0.0002(9)
C22 0.0321(11) 0.0418(12) 0.0312(10) 0.0081(9) -0.0033(8) -0.0029(9)
C23 0.0283(10) 0.0345(11) 0.0284(10) 0.0003(8) 0.0020(8) -0.0032(8)
C24 0.0379(12) 0.0518(14) 0.0265(10) -0.0028(10) -0.0020(9) 0.0018(10)
C25 0.0377(13) 0.0505(15) 0.0608(16) 0.0146(13) 0.0028(11) 0.0119(11)
Si26 0.0347(3) 0.0272(3) 0.0322(3) 0.0019(2) 0.0049(2) 0.0014(2)
O27 0.0791(14) 0.0578(12) 0.0411(10) -0.0031(9) 0.0113(9) 0.0222(11)
C28 0.0581(16) 0.0445(15) 0.0612(17) -0.0094(13) 0.0200(13) -0.0022(13)
C29 0.0430(13) 0.0373(13) 0.0676(17) -0.0056(12) 0.0142(12) -0.0080(11)
C30 0.0627(17) 0.0330(13) 0.0598(16) 0.0108(12) -0.0081(13) 0.0046(12)
C31 0.0420(13) 0.0563(16) 0.0332(11) 0.0115(11) 0.0033(10) 0.0154(12)
C32 0.0455(14) 0.0477(14) 0.0447(13) 0.0146(11) 0.0080(11) 0.0203(11)
C33 0.0377(12) 0.0607(17) 0.0441(13) 0.0108(12) 0.0072(10) 0.0211(12)
C34 0.0290(11) 0.0631(17) 0.0479(14) 0.0096(13) -0.0015(10) 0.0015(11)
C35 0.0408(13) 0.0569(16) 0.0417(13) -0.0033(12) -0.0070(10) 0.0082(12)

loop_
_atom_type_symbol
_atom_type_scat_dispersion_real
_atom_type_scat_dispersion_imag
_atom_type_scat_Cromer_Mann_a1
_atom_type_scat_Cromer_Mann_b1
_atom_type_scat_Cromer_Mann_a2
_atom_type_scat_Cromer_Mann_b2
_atom_type_scat_Cromer_Mann_a3
_atom_type_scat_Cromer_Mann_b3
_atom_type_scat_Cromer_Mann_a4
_atom_type_scat_Cromer_Mann_b4
_atom_type_scat_Cromer_Mann_c
_atom_type_scat_source
C 0.0033 0.0016 2.3100 20.8439 1.0200 10.2075 1.5886 0.5687 0.8650 51.6512 0.2156 'International Tables Vol C 4.2.6.8 and 6.1.1.4'
H 0.0000 0.0000 0.4930 10.5109 0.3229 26.1257 0.1402 3.1424 0.0408 57.7998 0.0030 'International Tables Vol C 4.2.6.8 and 6.1.1.4'
O 0.0106 0.0060 3.0485 13.2771 2.2868 5.7011 1.5463 0.3239 0.8670 32.9089 0.2508 'International Tables Vol C 4.2.6.8 and 6.1.1.4'
Fe 0.3463 0.8444 11.7695 4.7611 7.3573 0.3072 3.5222 15.3535 2.3045 76.8805 1.0369 'International Tables Vol C 4.2.6.8 and 6.1.1.4'
B 0.0013 0.0007 2.0545 23.2185 1.3326 1.0210 1.0979 60.3498 0.7068 0.1403 -0.1932 'International Tables Vol C 4.2.6.8 and 6.1.1.4'
Si 0.0817 0.0704 6.2915 2.4386 3.0353 32.3337 1.9891 0.6785 1.5410 81.6937 1.1407 'International Tables Vol C 4.2.6.8 and 6.1.1.4'

loop_
_geom_angle_atom_site_label_1
_geom_angle_atom_site_label_2
_geom_angle_atom_site_label_3
_geom_angle
_geom_angle_publ_flag
C2 Fe1 C3 40.79(8) yes
C2 Fe1 C4 69.23(9) yes
C3 Fe1 C4 41.26(8) yes
C2 Fe1 C5 68.97(9) yes
C3 Fe1 C5 68.90(8) yes
C4 Fe1 C5 40.93(9) yes
C2 Fe1 C6 41.08(8) yes
C3 Fe1 C6 68.55(8) yes
C4 Fe1 C6 68.57(9) yes
C5 Fe1 C6 40.43(9) yes
C2 Fe1 C31 135.70(9) yes
C3 Fe1 C31 111.45(9) yes
C4 Fe1 C31 115.01(10) yes
C5 Fe1 C31 144.61(11) yes
C6 Fe1 C31 174.92(11) yes
C2 Fe1 C32 174.43(9) yes
C3 Fe1 C32 134.16(9) yes
C4 Fe1 C32 108.25(11) yes
C5 Fe1 C32 112.65(11) yes
C6 Fe1 C32 143.35(10) yes
C2 Fe1 C33 144.90(10) yes
C3 Fe1 C33 172.34(10) yes
C4 Fe1 C33 131.53(11) yes
C5 Fe1 C33 107.05(10) yes
C6 Fe1 C33 112.94(9) yes
C2 Fe1 C34 115.28(10) yes
C3 Fe1 C34 147.37(10) yes
C4 Fe1 C34 170.44(10) yes
C5 Fe1 C34 131.29(10) yes
C6 Fe1 C34 108.79(10) yes
C2 Fe1 C35 111.24(10) yes
C3 Fe1 C35 116.79(10) yes
C4 Fe1 C35 146.98(10) yes
C5 Fe1 C35 172.06(10) yes
C6 Fe1 C35 134.69(11) yes
C31 Fe1 C32 40.22(10) yes
C31 Fe1 C33 67.77(10) yes
C32 Fe1 C33 40.43(10) yes
C31 Fe1 C34 68.29(11) yes
C32 Fe1 C34 68.01(12) yes
C33 Fe1 C34 40.09(12) yes
C31 Fe1 C35 40.44(11) yes
C32 Fe1 C35 67.95(12) yes
C33 Fe1 C35 67.95(11) yes
C34 Fe1 C35 40.99(11) yes
Fe1 C2 C3 70.25(11) yes
Fe1 C2 C6 68.34(11) yes
C3 C2 C6 107.04(18) yes
Fe1 C2 Si26 126.21(11) yes
C3 C2 Si26 127.36(15) yes
C6 C2 Si26 125.60(16) yes
C2 C3 Fe1 68.96(11) yes
C2 C3 C4 106.72(17) yes
Fe1 C3 C4 67.03(12) yes
C2 C3 B7 132.38(19) yes
Fe1 C3 B7 139.04(14) yes
C4 C3 B7 119.39(18) yes
C3 C4 Fe1 71.71(12) yes
C3 C4 C5 109.04(19) yes
Fe1 C4 C5 70.55(13) yes
C3 C4 H41 125.8 no
Fe1 C4 H41 123.7 no
C5 C4 H41 125.2 no
C4 C5 Fe1 68.52(12) yes
C4 C5 C6 107.51(19) yes
Fe1 C5 C6 69.36(13) yes
C4 C5 H51 126.6 no
Fe1 C5 H51 124.1 no
C6 C5 H51 125.7 no
C2 C6 C5 109.58(19) yes
C2 C6 Fe1 70.58(11) yes
C5 C6 Fe1 70.21(13) yes
C2 C6 H61 125.2 no
C5 C6 H61 125.1 no
Fe1 C6 H61 122.7 no
C3 B7 C8 116.91(18) yes
C3 B7 C17 119.84(17) yes
C8 B7 C17 122.22(17) yes
B7 C8 C9 123.40(18) yes
B7 C8 C14 118.79(17) yes
C9 C8 C14 117.72(18) yes
C8 C9 C10 121.87(19) yes
C8 C9 C11 119.9(2) yes
C10 C9 C11 118.14(18) yes
C9 C10 H101 110.4 no
C9 C10 H102 110.0 no
H101 C10 H102 106.5 no
C9 C10 H103 112.6 no
H101 C10 H103 109.2 no
H102 C10 H103 107.8 no
C9 C11 C12 122.50(19) yes
C9 C11 H111 118.5 no
C12 C11 H111 119.0 no
C11 C12 C13 117.8(2) yes
C11 C12 C16 121.8(2) yes
C13 C12 C16 120.4(2) yes
C12 C13 C14 121.4(2) yes
C12 C13 H131 118.4 no
C14 C13 H131 120.1 no
C8 C14 C13 120.63(19) yes
C8 C14 C15 121.08(19) yes
C13 C14 C15 118.29(19) yes
C14 C15 H151 111.2 no
C14 C15 H152 109.7 no
H151 C15 H152 107.4 no
C14 C15 H153 111.8 no
H151 C15 H153 108.9 no
H152 C15 H153 107.7 no
C12 C16 H163 110.5 no
C12 C16 H162 111.1 no
H163 C16 H162 108.0 no
C12 C16 H161 109.4 no
H163 C16 H161 107.9 no
H162 C16 H161 109.8 no
B7 C17 C18 122.10(17) yes
B7 C17 C23 121.51(18) yes
C18 C17 C23 116.28(18) yes
C17 C18 C19 122.93(19) yes
C17 C18 C20 121.01(19) yes
C19 C18 C20 116.03(19) yes
C18 C19 H191 109.4 no
C18 C19 H192 110.6 no
H191 C19 H192 107.8 no
C18 C19 H193 111.0 no
H191 C19 H193 107.8 no
H192 C19 H193 110.1 no
C18 C20 C21 122.1(2) yes
C18 C20 H201 119.9 no
C21 C20 H201 118.0 no
C20 C21 C22 117.2(2) yes
C20 C21 C25 121.7(2) yes
C22 C21 C25 121.1(2) yes
C21 C22 C23 122.9(2) yes
C21 C22 H221 119.2 no
C23 C22 H221 117.9 no
C17 C23 C22 120.4(2) yes
C17 C23 C24 124.08(19) yes
C22 C23 C24 115.46(19) yes
C23 C24 H241 110.4 no
C23 C24 H242 112.0 no
H241 C24 H242 107.6 no
C23 C24 H243 111.1 no
H241 C24 H243 107.8 no
H242 C24 H243 107.8 no
C21 C25 H251 112.6 no
C21 C25 H252 111.1 no
H251 C25 H252 106.8 no
C21 C25 H253 112.1 no
H251 C25 H253 107.2 no
H252 C25 H253 106.7 no
C2 Si26 O27 105.96(10) yes
C2 Si26 C29 109.89(11) yes
O27 Si26 C29 110.04(13) yes
C2 Si26 C30 111.19(11) yes
O27 Si26 C30 111.91(13) yes
C29 Si26 C30 107.86(14) yes
Si26 O27 C28 127.34(19) yes
O27 C28 H283 108.6 no
O27 C28 H282 108.0 no
H283 C28 H282 110.5 no
O27 C28 H281 109.9 no
H283 C28 H281 110.3 no
H282 C28 H281 109.6 no
Si26 C29 H293 107.9 no
Si26 C29 H291 108.1 no
H293 C29 H291 111.2 no
Si26 C29 H292 107.9 no
H293 C29 H292 111.4 no
H291 C29 H292 110.1 no
Si26 C30 H303 110.2 no
Si26 C30 H301 109.6 no
H303 C30 H301 110.3 no
Si26 C30 H302 107.9 no
H303 C30 H302 108.9 no
H301 C30 H302 109.8 no
Fe1 C31 C32 70.09(13) yes
Fe1 C31 C35 69.44(14) yes
C32 C31 C35 108.2(2) yes
Fe1 C31 H311 123.1 no
C32 C31 H311 125.8 no
C35 C31 H311 125.8 no
C31 C32 Fe1 69.68(14) yes
C31 C32 C33 107.9(3) yes
Fe1 C32 C33 69.79(14) yes
C31 C32 H321 125.6 no
Fe1 C32 H321 123.8 no
C33 C32 H321 126.5 no
C32 C33 Fe1 69.78(13) yes
C32 C33 C34 108.5(2) yes
Fe1 C33 C34 69.69(14) yes
C32 C33 H331 126.0 no
Fe1 C33 H331 124.8 no
C34 C33 H331 125.4 no
C33 C34 Fe1 70.22(15) yes
C33 C34 C35 107.5(2) yes
Fe1 C34 C35 69.23(14) yes
C33 C34 H341 126.6 no
Fe1 C34 H341 125.1 no
C35 C34 H341 125.8 no
C34 C35 C31 107.9(2) yes
C34 C35 Fe1 69.78(14) yes
C31 C35 Fe1 70.12(15) yes
C34 C35 H351 126.8 no
C31 C35 H351 125.2 no
Fe1 C35 H351 123.1 no

loop_
_geom_bond_atom_site_label_1
_geom_bond_atom_site_label_2
_geom_bond_distance
_geom_bond_publ_flag
Fe1 C2 2.070(2) yes
Fe1 C3 2.087(2) yes
Fe1 C4 2.024(2) yes
Fe1 C5 2.051(2) yes
Fe1 C6 2.040(2) yes
Fe1 C31 2.050(2) yes
Fe1 C32 2.055(2) yes
Fe1 C33 2.055(2) yes
Fe1 C34 2.048(2) yes
Fe1 C35 2.041(2) yes
C2 C3 1.449(3) yes
C2 C6 1.442(3) yes
C2 Si26 1.844(2) yes
C3 C4 1.450(3) yes
C3 B7 1.572(3) yes
C4 C5 1.425(3) yes
C4 H41 0.983 no
C5 C6 1.414(3) yes
C5 H51 0.972 no
C6 H61 0.977 no
B7 C8 1.585(3) yes
B7 C17 1.586(3) yes
C8 C9 1.411(3) yes
C8 C14 1.412(3) yes
C9 C10 1.506(3) yes
C9 C11 1.395(3) yes
C10 H101 0.965 no
C10 H102 0.961 no
C10 H103 0.954 no
C11 C12 1.378(3) yes
C11 H111 0.939 no
C12 C13 1.396(3) yes
C12 C16 1.511(3) yes
C13 C14 1.392(3) yes
C13 H131 0.938 no
C14 C15 1.513(3) yes
C15 H151 0.942 no
C15 H152 0.950 no
C15 H153 0.926 no
C16 H163 0.949 no
C16 H162 0.953 no
C16 H161 0.948 no
C17 C18 1.423(3) yes
C17 C23 1.425(3) yes
C18 C19 1.511(3) yes
C18 C20 1.393(3) yes
C19 H191 0.955 no
C19 H192 0.957 no
C19 H193 0.947 no
C20 C21 1.388(3) yes
C20 H201 0.939 no
C21 C22 1.383(3) yes
C21 C25 1.505(3) yes
C22 C23 1.390(3) yes
C22 H221 0.925 no
C23 C24 1.516(3) yes
C24 H241 0.953 no
C24 H242 0.955 no
C24 H243 0.954 no
C25 H251 0.935 no
C25 H252 0.935 no
C25 H253 0.945 no
Si26 O27 1.6404(19) yes
Si26 C29 1.894(3) yes
Si26 C30 1.855(3) yes
O27 C28 1.388(3) yes
C28 H283 0.993 no
C28 H282 0.980 no
C28 H281 0.974 no
C29 H293 0.923 no
C29 H291 0.931 no
C29 H292 0.935 no
C30 H303 0.958 no
C30 H301 0.971 no
C30 H302 0.964 no
C31 C32 1.412(4) yes
C31 C35 1.414(4) yes
C31 H311 0.974 no
C32 C33 1.420(4) yes
C32 H321 0.991 no
C33 C34 1.407(4) yes
C33 H331 0.982 no
C34 C35 1.432(4) yes
C34 H341 0.971 no
C35 H351 0.961 no
